data_7213666
loop_
_publ_author_name
'Mocilac, Pavle'
'Gallagher, John F.'

_publ_section_title
;
 Halogen bonding directed supramolecular assembly in bromo-substituted
 trezimides and tennimides
;
_journal_issue 10
_journal_name_full CrystEngComm
_journal_page_first 1893
_journal_paper_doi 10.1039/c3ce42168f
_journal_volume 16
_journal_year 2014
_chemical_formula_moiety 'C52 H28 Br4 N8 O8, 0.2(C4 H4 Cl12)'
_chemical_formula_sum 'C52.8 H28.8 Br4 Cl2.4 N8 O8'
_chemical_formula_weight 1307.96
_chemical_name_systematic
;
?
;
_space_group_IT_number 56
_symmetry_cell_setting orthorhombic
_symmetry_space_group_name_Hall '-P 2ab 2ac'
_symmetry_space_group_name_H-M 'P c c n'
_atom_sites_solution_hydrogens geom
_atom_sites_solution_primary direct
_atom_sites_solution_secondary difmap
_audit_creation_method SHELXL-97
_cell_angle_alpha 90.00
_cell_angle_beta 90.00
_cell_angle_gamma 90.00
_cell_formula_units_Z 4
_cell_length_a 14.0441(4)
_cell_length_b 19.1432(3)
_cell_length_c 19.1482(4)
_cell_measurement_reflns_used 10083
_cell_measurement_temperature 294(2)
_cell_measurement_theta_max 63.11
_cell_measurement_theta_min 3.14
_cell_volume 5148.0(2)
_computing_cell_refinement
;
CrysAlisPro, Agilent Technologies,
Version 1.171.34.49 (release 20-01-2011 CrysAlis171 .NET)
(compiled Jan 20 2011,15:58:25)
;
_computing_data_collection
;
CrysAlisPro, Agilent Technologies,
Version 1.171.34.49 (release 20-01-2011 CrysAlis171 .NET)
(compiled Jan 20 2011,15:58:25)
;
_computing_data_reduction
;
CrysAlisPro, Agilent Technologies,
Version 1.171.34.49 (release 20-01-2011 CrysAlis171 .NET)
(compiled Jan 20 2011,15:58:25)
;
_computing_molecular_graphics 'PLATON (Spek, 2009)'
_computing_publication_material SHELXL97
_computing_structure_refinement 'SHELXL97 (Sheldrick, 2008) and SORTX (McArdle, 1995)'
_computing_structure_solution 'SHELXS97 (Sheldrick, 2008)'
_diffrn_ambient_temperature 294(1)
_diffrn_measured_fraction_theta_full 0.997
_diffrn_measured_fraction_theta_max 0.997
_diffrn_measurement_device 'Xcalibur, Sapphire3, Gemini Ultra'
_diffrn_measurement_method '\w scans'
_diffrn_radiation_monochromator graphite
_diffrn_radiation_source 'Enhance (Cu) X-ray Source'
_diffrn_radiation_type CuK\a
_diffrn_radiation_wavelength 1.54184
_diffrn_reflns_av_R_equivalents 0.0389
_diffrn_reflns_av_sigmaI/netI 0.0192
_diffrn_reflns_limit_h_max 16
_diffrn_reflns_limit_h_min -15
_diffrn_reflns_limit_k_max 22
_diffrn_reflns_limit_k_min -20
_diffrn_reflns_limit_l_max 22
_diffrn_reflns_limit_l_min -19
_diffrn_reflns_number 30530
_diffrn_reflns_theta_full 63.20
_diffrn_reflns_theta_max 63.20
_diffrn_reflns_theta_min 3.90
_diffrn_standards_decay_% 1
_diffrn_standards_interval_time 60
_diffrn_standards_number 10083
_exptl_absorpt_coefficient_mu 5.498
_exptl_absorpt_correction_T_max 0.6375
_exptl_absorpt_correction_T_min 0.2492
_exptl_absorpt_correction_type analytical
_exptl_absorpt_process_details '(ABSFAC, Clark and Reid, 1998)'
_exptl_crystal_colour Colourless
_exptl_crystal_density_diffrn 1.688
_exptl_crystal_density_method 'not measured'
_exptl_crystal_description Needle
_exptl_crystal_F_000 2585.6
_exptl_crystal_size_max 0.35
_exptl_crystal_size_mid 0.13
_exptl_crystal_size_min 0.09
_refine_diff_density_max 0.967
_refine_diff_density_min -0.658
_refine_diff_density_rms 0.055
_refine_ls_extinction_method none
_refine_ls_goodness_of_fit_ref 1.042
_refine_ls_hydrogen_treatment mixed
_refine_ls_matrix_type full
_refine_ls_number_parameters 457
_refine_ls_number_reflns 4178
_refine_ls_number_restraints 170
_refine_ls_restrained_S_all 1.057
_refine_ls_R_factor_all 0.0516
_refine_ls_R_factor_gt 0.0440
_refine_ls_shift/su_max 0.001
_refine_ls_shift/su_mean 0.000
_refine_ls_structure_factor_coef Fsqd
_refine_ls_weighting_details 'w=1/[\s^2^(Fo^2^)+(0.0576P)^2^+6.0P] where P=(Fo^2^+2Fc^2^)/3'
_refine_ls_weighting_scheme calc
_refine_ls_wR_factor_gt 0.1154
_refine_ls_wR_factor_ref 0.1224
_reflns_number_gt 3574
_reflns_number_total 4178
_reflns_threshold_expression I>2\s(I)
_cod_data_source_file c3ce42168f.txt
_cod_data_source_block (BrIO)4_CHCl3_[12-005]
_cod_depositor_comments
;
The following automatic conversions were performed:

'_symmetry_cell_setting' value 'Orthorhombic' changed to
'orthorhombic' according to
/usr/data/users/saulius/automatic-downloads/current/RSC/lib/dictionaries/cif_core.dic
dictionary named 'cif_core.dic' version 2.4.2 from
2011-04-26.

'_exptl_absorpt_correction_type' value 'Analytical'
changed to 'analytical' according to
/usr/data/users/saulius/automatic-downloads/current/RSC/lib/dictionaries/cif_core.dic
dictionary named 'cif_core.dic' version 2.4.2 from 2011-04-26.

Automatic conversion script
Id: cif_fix_values 2281 2013-09-26 08:29:07Z andrius 
;
_cod_original_formula_sum 'C52.80 H28.80 Br4 Cl2.40 N8 O8'
_cod_database_code 7213666

loop_
_symmetry_equiv_pos_as_xyz
'x, y, z'
'-x+1/2, -y+1/2, z'
'-x, y+1/2, -z+1/2'
'x+1/2, -y, -z+1/2'
'-x, -y, -z'
'x-1/2, y-1/2, -z'
'x, -y-1/2, z-1/2'
'-x-1/2, y, z-1/2'

loop_
_atom_site_label
_atom_site_type_symbol
_atom_site_fract_x
_atom_site_fract_y
_atom_site_fract_z
_atom_site_U_iso_or_equiv
_atom_site_adp_type
_atom_site_occupancy
_atom_site_symmetry_multiplicity
_atom_site_calc_flag
_atom_site_refinement_flags
_atom_site_disorder_assembly
_atom_site_disorder_group
Br14 Br 0.64128(5) 0.36238(4) -0.28747(4) 0.1197(3) Uani 1 1 d . . .
Br24 Br 0.11821(5) 0.52279(2) 0.11735(3) 0.0845(2) Uani 1 1 d . . .
O1 O 0.1780(2) 0.4114(2) -0.28689(16) 0.0945(11) Uani 1 1 d . . .
C1 C 0.1684(3) 0.3951(2) -0.2266(2) 0.0594(9) Uani 1 1 d . A .
N1 N 0.2459(2) 0.40499(14) -0.17875(15) 0.0552(7) Uani 1 1 d . . .
O2 O 0.1530(2) 0.47766(15) -0.11514(18) 0.0817(9) Uani 1 1 d . . .
C2 C 0.2272(3) 0.44594(17) -0.11950(19) 0.0572(9) Uani 1 1 d . . .
O3 O 0.0430(3) 0.19249(15) 0.10342(15) 0.0988(13) Uani 1 1 d . . .
C3 C 0.0585(3) 0.18304(18) 0.04279(19) 0.0606(10) Uani 1 1 d . A .
N2 N 0.0481(2) 0.23970(13) -0.00570(15) 0.0522(7) Uani 1 1 d . . .
O4 O -0.0475(2) 0.17432(13) -0.07446(16) 0.0736(8) Uani 1 1 d . . .
C4 C -0.0037(3) 0.22839(17) -0.06672(19) 0.0548(9) Uani 1 1 d . A .
C11 C -0.0014(3) 0.28220(17) -0.12306(17) 0.0507(8) Uani 1 1 d . . .
C12 C 0.0799(3) 0.31911(16) -0.14068(17) 0.0483(8) Uani 1 1 d . A .
H12 H 0.1339 0.3160 -0.1127 0.058 Uiso 1 1 calc R . .
C13 C 0.0809(3) 0.36073(17) -0.20010(17) 0.0501(8) Uani 1 1 d . . .
C14 C -0.0013(3) 0.36657(18) -0.24020(18) 0.0561(9) Uani 1 1 d . A .
H14 H -0.0010 0.3945 -0.2800 0.067 Uiso 1 1 calc R . .
C15 C -0.0824(3) 0.3318(2) -0.2219(2) 0.0612(9) Uani 1 1 d . . .
H15 H -0.1376 0.3373 -0.2482 0.073 Uiso 1 1 calc R A .
C16 C -0.0822(3) 0.28846(19) -0.1641(2) 0.0586(9) Uani 1 1 d . A .
H16 H -0.1367 0.2633 -0.1526 0.070 Uiso 1 1 calc R . .
C11A C 0.3400(3) 0.39624(18) -0.20584(18) 0.0528(8) Uani 1 1 d . . .
N12A N 0.4042(3) 0.44730(17) -0.19582(19) 0.0714(9) Uani 1 1 d . . .
C13A C 0.4931(3) 0.4363(2) -0.2201(2) 0.0747(12) Uani 1 1 d . . .
H13A H 0.5396 0.4702 -0.2131 0.090 Uiso 1 1 calc R . .
C14A C 0.5163(3) 0.3760(2) -0.2549(2) 0.0678(11) Uani 1 1 d . . .
C15A C 0.4479(4) 0.3261(2) -0.2660(2) 0.0727(12) Uani 1 1 d . . .
H15A H 0.4621 0.2861 -0.2916 0.087 Uiso 1 1 calc R . .
C16A C 0.3595(3) 0.33556(19) -0.2395(2) 0.0584(9) Uani 1 1 d . . .
H16A H 0.3131 0.3012 -0.2442 0.070 Uiso 1 1 calc R . .
C21 C 0.2020(3) 0.05494(16) -0.06253(18) 0.0520(8) Uani 1 1 d . . .
C22 C 0.1550(3) 0.11587(16) -0.04317(18) 0.0507(8) Uani 1 1 d . A .
H22 H 0.1626 0.1562 -0.0696 0.061 Uiso 1 1 calc R . .
C23 C 0.0974(3) 0.11673(17) 0.01490(19) 0.0528(9) Uani 1 1 d . . .
C24 C 0.0827(3) 0.05543(18) 0.0531(2) 0.0619(10) Uani 1 1 d . A .
H24 H 0.0429 0.0558 0.0919 0.074 Uiso 1 1 calc R . .
C25 C 0.1270(3) -0.00534(19) 0.0330(2) 0.0696(12) Uani 1 1 d . . .
H25 H 0.1160 -0.0463 0.0578 0.084 Uiso 1 1 calc R A .
C26 C 0.1872(3) -0.00594(18) -0.0230(2) 0.0658(11) Uani 1 1 d . A .
H26 H 0.2186 -0.0470 -0.0351 0.079 Uiso 1 1 calc R . .
C21A C 0.0737(14) 0.3086(8) 0.0270(10) 0.031(3) Uani 0.50 1 d PDU A -1
N22A N -0.0013(12) 0.3570(12) 0.0254(12) 0.041(3) Uani 0.50 1 d PDU A -1
C23A C 0.0182(15) 0.4234(10) 0.0543(12) 0.044(4) Uani 0.50 1 d PDU A -1
H23A H -0.0283 0.4580 0.0541 0.052 Uiso 0.50 1 calc PR A -1
C24A C 0.1055(18) 0.4362(17) 0.0826(16) 0.039(4) Uani 0.50 1 d PDU A -1
C25A C 0.1759(15) 0.3866(12) 0.0811(12) 0.040(3) Uani 0.50 1 d PDU A -1
H25A H 0.2352 0.3970 0.1000 0.048 Uiso 0.50 1 calc PR A -1
C26A C 0.1609(18) 0.3223(17) 0.0527(17) 0.044(4) Uani 0.50 1 d PDU A -1
H26A H 0.2092 0.2891 0.0510 0.053 Uiso 0.50 1 calc PR A -1
C21B C 0.0526(17) 0.3077(13) 0.0190(12) 0.048(5) Uani 0.50 1 d PDU A -2
N22B N 0.1409(15) 0.3194(15) 0.0465(14) 0.052(5) Uani 0.50 1 d PDU A -2
C23B C 0.1559(17) 0.3819(17) 0.0754(16) 0.060(5) Uani 0.50 1 d PDU A -2
H23B H 0.2140 0.3917 0.0965 0.072 Uiso 0.50 1 calc PR A -2
C24B C 0.085(2) 0.4320(19) 0.0739(18) 0.045(5) Uani 0.50 1 d PDU A -2
C25B C -0.0009(17) 0.4127(13) 0.0472(14) 0.055(5) Uani 0.50 1 d PDU A -2
H25B H -0.0498 0.4454 0.0484 0.066 Uiso 0.50 1 calc PR A -2
C26B C -0.0205(19) 0.3498(17) 0.0192(17) 0.055(5) Uani 0.50 1 d PDU A -2
H26B H -0.0800 0.3376 0.0018 0.066 Uiso 0.50 1 calc PR A -2
Cl1S Cl 0.832(2) 0.2008(15) 0.1064(12) 0.109(8) Uani 0.20 1 d PDU B -1
Cl2S Cl 0.718(2) 0.3132(10) 0.0406(14) 0.256(13) Uani 0.20 1 d PDU B -1
Cl3S Cl 0.7455(13) 0.2158(9) -0.0338(7) 0.114(6) Uani 0.20 1 d PDU B -1
C1S C 0.742(2) 0.2288(13) 0.0538(12) 0.14(2) Uani 0.20 1 d PDU B -1
H1S H 0.685(3) 0.207(2) 0.070(2) 0.170 Uiso 0.20 1 d PD C -1
Cl1T Cl 0.8157(18) 0.2032(14) 0.0960(12) 0.088(5) Uani 0.20 1 d PDU D -2
Cl2T Cl 0.6873(18) 0.3100(9) 0.0788(11) 0.099(6) Uani 0.20 1 d PDU D -2
Cl3T Cl 0.742(2) 0.1887(9) -0.0277(9) 0.116(5) Uani 0.20 1 d PDU D -2
C1T C 0.7159(18) 0.2311(12) 0.0473(11) 0.070(8) Uani 0.20 1 d PDU D -2
H1T H 0.667(3) 0.2003(18) 0.068(2) 0.085 Uiso 0.20 1 d PD E -2

loop_
_atom_site_aniso_label
_atom_site_aniso_U_11
_atom_site_aniso_U_22
_atom_site_aniso_U_33
_atom_site_aniso_U_23
_atom_site_aniso_U_13
_atom_site_aniso_U_12
Br14 0.0897(4) 0.1385(6) 0.1309(6) 0.0487(5) 0.0419(4) 0.0404(4)
Br24 0.1242(5) 0.0480(3) 0.0813(3) -0.0224(2) 0.0080(3) -0.0039(2)
O1 0.083(2) 0.141(3) 0.0599(19) 0.040(2) -0.0008(15) -0.006(2)
C1 0.070(2) 0.056(2) 0.053(2) 0.0119(17) -0.0007(18) 0.0093(18)
N1 0.0656(18) 0.0459(15) 0.0542(17) 0.0081(13) 0.0043(15) 0.0054(14)
O2 0.083(2) 0.0602(17) 0.102(2) -0.0146(16) -0.0031(17) 0.0273(15)
C2 0.072(2) 0.0351(16) 0.064(2) 0.0023(15) 0.0056(18) 0.0062(17)
O3 0.192(4) 0.0511(16) 0.0529(17) 0.0042(13) 0.026(2) 0.009(2)
C3 0.094(3) 0.0412(18) 0.047(2) 0.0034(15) 0.0080(19) -0.0011(18)
N2 0.078(2) 0.0311(14) 0.0473(15) 0.0008(12) 0.0051(14) -0.0011(13)
O4 0.094(2) 0.0455(15) 0.0812(19) 0.0044(13) -0.0120(16) -0.0169(14)
C4 0.070(2) 0.0398(18) 0.054(2) -0.0002(15) 0.0031(18) -0.0001(16)
C11 0.069(2) 0.0366(16) 0.0461(18) -0.0058(14) 0.0032(16) 0.0045(15)
C12 0.060(2) 0.0388(16) 0.0463(18) -0.0016(14) -0.0021(15) 0.0076(15)
C13 0.067(2) 0.0409(17) 0.0429(18) 0.0003(14) 0.0003(16) 0.0096(15)
C14 0.077(3) 0.0492(19) 0.0423(19) 0.0007(15) -0.0025(17) 0.0079(18)
C15 0.069(2) 0.061(2) 0.054(2) -0.0047(18) -0.0093(18) 0.0068(19)
C16 0.065(2) 0.053(2) 0.058(2) -0.0076(17) 0.0001(18) -0.0021(17)
C11A 0.068(2) 0.0424(18) 0.0476(19) 0.0087(15) 0.0025(17) 0.0049(16)
N12A 0.083(2) 0.0515(19) 0.080(2) 0.0015(16) 0.0127(19) -0.0045(17)
C13A 0.074(3) 0.062(2) 0.088(3) 0.009(2) 0.008(2) -0.009(2)
C14A 0.070(3) 0.071(3) 0.062(2) 0.020(2) 0.012(2) 0.018(2)
C15A 0.099(3) 0.051(2) 0.068(3) -0.0001(19) -0.010(2) 0.017(2)
C16A 0.069(2) 0.0429(18) 0.063(2) 0.0016(16) -0.0082(19) 0.0058(17)
C21 0.067(2) 0.0333(16) 0.055(2) 0.0005(14) -0.0114(17) 0.0002(15)
C22 0.075(2) 0.0322(15) 0.0453(18) 0.0064(13) -0.0065(17) 0.0005(15)
C23 0.073(2) 0.0340(16) 0.051(2) 0.0048(14) -0.0069(17) -0.0049(15)
C24 0.090(3) 0.0426(19) 0.053(2) 0.0108(16) -0.0033(19) -0.0100(18)
C25 0.103(3) 0.0342(18) 0.071(3) 0.0159(17) -0.006(2) -0.0097(19)
C26 0.091(3) 0.0307(16) 0.076(3) 0.0035(17) -0.016(2) 0.0034(17)
C21A 0.041(8) 0.013(4) 0.037(6) -0.007(3) -0.002(6) 0.003(4)
N22A 0.033(6) 0.038(7) 0.052(5) -0.008(4) -0.010(4) 0.000(5)
C23A 0.047(8) 0.025(5) 0.060(8) -0.009(5) 0.002(7) 0.003(6)
C24A 0.051(9) 0.034(5) 0.032(6) -0.011(4) -0.005(6) -0.004(6)
C25A 0.044(7) 0.035(5) 0.042(6) -0.003(4) -0.006(5) -0.004(5)
C26A 0.040(7) 0.035(6) 0.057(7) 0.001(5) -0.006(6) 0.005(5)
C21B 0.049(8) 0.060(8) 0.035(6) 0.009(4) -0.009(5) -0.009(5)
N22B 0.054(10) 0.043(6) 0.058(7) -0.004(4) -0.005(7) 0.002(7)
C23B 0.048(9) 0.066(9) 0.065(9) -0.005(6) -0.010(6) -0.009(6)
C24B 0.048(9) 0.041(7) 0.045(10) -0.007(6) -0.005(7) -0.004(7)
C25B 0.054(8) 0.051(8) 0.059(6) -0.008(6) -0.016(5) -0.013(6)
C26B 0.056(10) 0.049(7) 0.061(8) -0.008(5) -0.005(7) -0.010(6)
Cl1S 0.112(10) 0.130(14) 0.086(9) 0.028(10) -0.036(6) 0.007(9)
Cl2S 0.28(2) 0.151(13) 0.33(3) 0.047(19) -0.09(2) -0.017(15)
Cl3S 0.080(5) 0.198(19) 0.063(4) 0.025(6) 0.002(4) 0.002(15)
C1S 0.16(4) 0.11(3) 0.16(3) -0.05(2) 0.01(3) 0.03(3)
Cl1T 0.092(8) 0.104(12) 0.069(10) -0.047(9) -0.002(8) 0.001(7)
Cl2T 0.111(11) 0.074(6) 0.111(15) 0.055(8) -0.039(10) -0.014(6)
Cl3T 0.102(7) 0.119(8) 0.125(9) 0.045(6) -0.007(7) 0.007(6)
C1T 0.037(9) 0.093(18) 0.081(17) -0.011(15) 0.000(10) -0.009(11)

loop_
_atom_type_symbol
_atom_type_description
_atom_type_scat_dispersion_real
_atom_type_scat_dispersion_imag
_atom_type_scat_source
C C 0.0181 0.0091 'International Tables Vol C Tables 4.2.6.8 and 6.1.1.4'
H H 0.0000 0.0000 'International Tables Vol C Tables 4.2.6.8 and 6.1.1.4'
N N 0.0311 0.0180 'International Tables Vol C Tables 4.2.6.8 and 6.1.1.4'
O O 0.0492 0.0322 'International Tables Vol C Tables 4.2.6.8 and 6.1.1.4'
Cl Cl 0.3639 0.7018 'International Tables Vol C Tables 4.2.6.8 and 6.1.1.4'
Br Br -0.6763 1.2805 'International Tables Vol C Tables 4.2.6.8 and 6.1.1.4'

loop_
_geom_angle_atom_site_label_1
_geom_angle_atom_site_label_2
_geom_angle_atom_site_label_3
_geom_angle
_geom_angle_site_symmetry_3
O1 C1 N1 119.5(4) .
O1 C1 C13 122.4(4) .
N1 C1 C13 117.9(3) .
C2 N1 C11A 122.1(3) .
C2 N1 C1 116.6(3) .
C11A N1 C1 117.0(3) .
O2 C2 N1 119.8(4) .
O2 C2 C21 122.4(3) 2
N1 C2 C21 117.7(3) 2
O3 C3 N2 119.7(3) .
O3 C3 C23 123.2(3) .
N2 C3 C23 116.9(3) .
C21B N2 C4 117.1(10) .
C21B N2 C3 119.0(10) .
C4 N2 C3 118.6(3) .
C4 N2 C21A 127.6(8) .
C3 N2 C21A 111.6(8) .
O4 C4 N2 120.0(3) .
O4 C4 C11 120.8(3) .
N2 C4 C11 119.2(3) .
C16 C11 C12 119.6(3) .
C16 C11 C4 116.9(3) .
C12 C11 C4 123.1(3) .
C11 C12 C13 120.0(3) .
C11 C12 H12 120.0 .
C13 C12 H12 120.0 .
C12 C13 C14 119.4(3) .
C12 C13 C1 122.9(3) .
C14 C13 C1 117.6(3) .
C15 C14 C13 120.8(3) .
C15 C14 H14 119.6 .
C13 C14 H14 119.6 .
C14 C15 C16 119.7(4) .
C14 C15 H15 120.1 .
C16 C15 H15 120.1 .
C15 C16 C11 120.5(4) .
C15 C16 H16 119.8 .
C11 C16 H16 119.8 .
N12A C11A C16A 123.8(4) .
N12A C11A N1 118.9(3) .
C16A C11A N1 117.3(3) .
C11A N12A C13A 117.3(4) .
N12A C13A C14A 121.2(4) .
N12A C13A H13A 119.4 .
C14A C13A H13A 119.4 .
C13A C14A C15A 119.7(4) .
C13A C14A Br14 120.0(4) .
C15A C14A Br14 120.3(3) .
C16A C15A C14A 119.4(4) .
C16A C15A H15A 120.3 .
C14A C15A H15A 120.3 .
C15A C16A C11A 118.6(4) .
C15A C16A H16A 120.7 .
C11A C16A H16A 120.7 .
C22 C21 C26 118.8(4) .
C22 C21 C2 121.8(3) 2
C26 C21 C2 119.3(3) 2
C23 C22 C21 120.3(3) .
C23 C22 H22 119.8 .
C21 C22 H22 119.8 .
C22 C23 C24 120.0(3) .
C22 C23 C3 121.2(3) .
C24 C23 C3 118.5(3) .
C25 C24 C23 119.8(4) .
C25 C24 H24 120.1 .
C23 C24 H24 120.1 .
C26 C25 C24 120.5(3) .
C26 C25 H25 119.8 .
C24 C25 H25 119.8 .
C25 C26 C21 120.5(4) .
C25 C26 H26 119.7 .
C21 C26 H26 119.7 .
C26A C21A N22A 124.2(18) .
C26A C21A N2 122.7(19) .
N22A C21A N2 113.0(15) .
C21A N22A C23A 116.1(15) .
C24A C23A N22A 119.5(19) .
C24A C23A H23A 120.3 .
N22A C23A H23A 120.3 .
C23A C24A C25A 121(2) .
C23A C24A Br24 114(2) .
C25A C24A Br24 125.2(17) .
C26A C25A C24A 122(2) .
C26A C25A H25A 119.2 .
C24A C25A H25A 119.2 .
C21A C26A C25A 118(2) .
C21A C26A H26A 121.2 .
C25A C26A H26A 121.2 .
C26B C21B N22B 128(2) .
C26B C21B N2 123(2) .
N22B C21B N2 109(2) .
C23B N22B C21B 117(2) .
N22B C23B C24B 120(2) .
N22B C23B H23B 120.0 .
C24B C23B H23B 120.0 .
C25B C24B C23B 117(3) .
C25B C24B Br24 127(2) .
C23B C24B Br24 115.7(18) .
C26B C25B C24B 125(3) .
C26B C25B H25B 117.5 .
C24B C25B H25B 117.5 .
C21B C26B C25B 113(2) .
C21B C26B H26B 123.5 .
C25B C26B H26B 123.5 .
Cl2S C1S Cl3S 89.8(16) .
Cl2S C1S Cl1S 122.6(19) .
Cl3S C1S Cl1S 120.9(18) .
Cl2S C1S H1S 108(3) .
Cl3S C1S H1S 106(3) .
Cl1S C1S H1S 107(2) .
Cl2S C1S H1T 108(3) .
Cl3S C1S H1T 101(3) .
Cl1S C1S H1T 112(3) .
Cl2T C1T Cl3T 142.2(18) .
Cl2T C1T Cl1T 105.9(15) .
Cl3T C1T Cl1T 97.5(15) .
Cl2T C1T H1S 102(4) .
Cl3T C1T H1S 108(4) .
Cl1T C1T H1S 89(4) .
Cl2T C1T H1T 103(2) .
Cl3T C1T H1T 102(2) .
Cl1T C1T H1T 99(3) .

loop_
_geom_bond_atom_site_label_1
_geom_bond_atom_site_label_2
_geom_bond_distance
_geom_bond_site_symmetry_2
Br14 C14A 1.881(4) .
Br24 C24A 1.79(3) .
Br24 C24B 1.98(3) .
O1 C1 1.203(5) .
C1 N1 1.436(5) .
C1 C13 1.484(6) .
N1 C2 1.404(5) .
N1 C11A 1.430(5) .
O2 C2 1.209(5) .
C2 C21 1.476(5) 2
O3 C3 1.195(5) .
C3 N2 1.435(4) .
C3 C23 1.481(5) .
N2 C21B 1.39(3) .
N2 C4 1.393(5) .
N2 C21A 1.503(16) .
O4 C4 1.214(4) .
C4 C11 1.492(5) .
C11 C16 1.385(5) .
C11 C12 1.385(5) .
C12 C13 1.389(5) .
C12 H12 0.9300 .
C13 C14 1.391(5) .
C14 C15 1.365(6) .
C14 H14 0.9300 .
C15 C16 1.384(5) .
C15 H15 0.9300 .
C16 H16 0.9300 .
C11A N12A 1.343(5) .
C11A C16A 1.356(5) .
N12A C13A 1.349(6) .
C13A C14A 1.372(6) .
C13A H13A 0.9300 .
C14A C15A 1.372(7) .
C15A C16A 1.353(6) .
C15A H15A 0.9300 .
C16A H16A 0.9300 .
C21 C22 1.390(5) .
C21 C26 1.405(5) .
C21 C2 1.476(5) 2
C22 C23 1.375(5) .
C22 H22 0.9300 .
C23 C24 1.398(5) .
C24 C25 1.374(6) .
C24 H24 0.9300 .
C25 C26 1.365(6) .
C25 H25 0.9300 .
C26 H26 0.9300 .
C21A C26A 1.35(3) .
C21A N22A 1.40(2) .
N22A C23A 1.41(2) .
C23A C24A 1.36(2) .
C23A H23A 0.9300 .
C24A C25A 1.37(4) .
C25A C26A 1.36(4) .
C25A H25A 0.9300 .
C26A H26A 0.9300 .
C21B C26B 1.31(3) .
C21B N22B 1.36(2) .
N22B C23B 1.34(4) .
C23B C24B 1.38(4) .
C23B H23B 0.9300 .
C24B C25B 1.37(2) .
C25B C26B 1.35(3) .
C25B H25B 0.9300 .
C26B H26B 0.9300 .
Cl1S C1S 1.707(18) .
Cl2S C1S 1.668(19) .
Cl2S Cl3S 2.38(3) .
Cl3S C1S 1.696(19) .
C1S H1S 0.96(2) .
C1S H1T 1.21(5) .
Cl1T C1T 1.766(19) .
Cl2T C1T 1.675(17) .
Cl3T C1T 1.691(17) .
C1T H1S 0.77(4) .
C1T H1T 0.988(19) .

loop_
_geom_hbond_atom_site_label_D
_geom_hbond_atom_site_label_H
_geom_hbond_atom_site_label_A
_geom_hbond_distance_DH
_geom_hbond_distance_HA
_geom_hbond_distance_DA
_geom_hbond_angle_DHA
_geom_hbond_site_symmetry_A
_geom_hbond_publ_flag
C22 H22 N2 0.93 2.58 2.896(4) 101 . yes
C23A H23A O2 0.93 2.44 3.275(19) 150 5_565 yes
C23A H23A O2 0.93 2.44 3.275(19) 150 5_565 yes

loop_
_geom_torsion_atom_site_label_1
_geom_torsion_atom_site_label_2
_geom_torsion_atom_site_label_3
_geom_torsion_atom_site_label_4
_geom_torsion
_geom_torsion_site_symmetry_1
_geom_torsion_site_symmetry_4
O1 C1 N1 C2 123.6(4) . .
C13 C1 N1 C2 -60.2(4) . .
O1 C1 N1 C11A -33.6(5) . .
C13 C1 N1 C11A 142.6(3) . .
C11A N1 C2 O2 147.0(4) . .
C1 N1 C2 O2 -9.0(5) . .
C11A N1 C2 C21 -36.5(4) . 2
C1 N1 C2 C21 167.5(3) . 2
O3 C3 N2 C21B 21.9(13) . .
C23 C3 N2 C21B -152.4(12) . .
O3 C3 N2 C4 -131.6(5) . .
C23 C3 N2 C4 54.1(5) . .
O3 C3 N2 C21A 33.0(10) . .
C23 C3 N2 C21A -141.3(8) . .
C21B N2 C4 O4 -145.8(11) . .
C3 N2 C4 O4 8.1(5) . .
C21A N2 C4 O4 -153.7(10) . .
C21B N2 C4 C11 36.4(12) . .
C3 N2 C4 C11 -169.6(3) . .
C21A N2 C4 C11 28.6(10) . .
O4 C4 C11 C16 33.1(5) . .
N2 C4 C11 C16 -149.2(3) . .
O4 C4 C11 C12 -139.2(4) . .
N2 C4 C11 C12 38.5(5) . .
C16 C11 C12 C13 -1.6(5) . .
C4 C11 C12 C13 170.5(3) . .
C11 C12 C13 C14 2.0(5) . .
C11 C12 C13 C1 -172.7(3) . .
O1 C1 C13 C12 155.4(4) . .
N1 C1 C13 C12 -20.7(5) . .
O1 C1 C13 C14 -19.4(6) . .
N1 C1 C13 C14 164.4(3) . .
C12 C13 C14 C15 -0.1(5) . .
C1 C13 C14 C15 174.9(3) . .
C13 C14 C15 C16 -2.1(6) . .
C14 C15 C16 C11 2.6(6) . .
C12 C11 C16 C15 -0.7(5) . .
C4 C11 C16 C15 -173.2(3) . .
C2 N1 C11A N12A -28.3(5) . .
C1 N1 C11A N12A 127.6(4) . .
C2 N1 C11A C16A 150.7(3) . .
C1 N1 C11A C16A -53.4(4) . .
C16A C11A N12A C13A -1.0(6) . .
N1 C11A N12A C13A 177.9(3) . .
C11A N12A C13A C14A 1.4(6) . .
N12A C13A C14A C15A 0.7(7) . .
N12A C13A C14A Br14 -179.6(3) . .
C13A C14A C15A C16A -3.2(6) . .
Br14 C14A C15A C16A 177.1(3) . .
C14A C15A C16A C11A 3.6(6) . .
N12A C11A C16A C15A -1.6(6) . .
N1 C11A C16A C15A 179.6(3) . .
C26 C21 C22 C23 1.9(5) . .
C2 C21 C22 C23 -172.8(3) 2 .
C21 C22 C23 C24 -2.7(6) . .
C21 C22 C23 C3 170.5(4) . .
O3 C3 C23 C22 -148.6(5) . .
N2 C3 C23 C22 25.5(6) . .
O3 C3 C23 C24 24.7(7) . .
N2 C3 C23 C24 -161.1(4) . .
C22 C23 C24 C25 1.0(6) . .
C3 C23 C24 C25 -172.4(4) . .
C23 C24 C25 C26 1.5(7) . .
C24 C25 C26 C21 -2.3(7) . .
C22 C21 C26 C25 0.6(6) . .
C2 C21 C26 C25 175.5(4) 2 .
C21B N2 C21A C26A -171(9) . .
C4 N2 C21A C26A -136.3(18) . .
C3 N2 C21A C26A 61(2) . .
C21B N2 C21A N22A 7(7) . .
C4 N2 C21A N22A 41.5(17) . .
C3 N2 C21A N22A -121.4(13) . .
C26A C21A N22A C23A -1(3) . .
N2 C21A N22A C23A -179.1(17) . .
C21A N22A C23A C24A -1(3) . .
N22A C23A C24A C25A 2(4) . .
N22A C23A C24A Br24 -179.7(18) . .
C24B Br24 C24A C23A -6(12) . .
C24B Br24 C24A C25A 172(17) . .
C23A C24A C25A C26A -1(4) . .
Br24 C24A C25A C26A -179(2) . .
N22A C21A C26A C25A 3(3) . .
N2 C21A C26A C25A 180(2) . .
C24A C25A C26A C21A -1(3) . .
C4 N2 C21B C26B 41(3) . .
C3 N2 C21B C26B -113(2) . .
C21A N2 C21B C26B -169(9) . .
C4 N2 C21B N22B -143.2(14) . .
C3 N2 C21B N22B 62.9(18) . .
C21A N2 C21B N22B 6(7) . .
C26B C21B N22B C23B -2(3) . .
N2 C21B N22B C23B -177(2) . .
C21B N22B C23B C24B -3(3) . .
N22B C23B C24B C25B 5(4) . .
N22B C23B C24B Br24 -179(2) . .
C24A Br24 C24B C25B 170(17) . .
C24A Br24 C24B C23B -5(12) . .
C23B C24B C25B C26B -4(5) . .
Br24 C24B C25B C26B -179(3) . .
N22B C21B C26B C25B 4(4) . .
N2 C21B C26B C25B 178(2) . .
C24B C25B C26B C21B -1(4) . .
Cl3S Cl2S C1S Cl1S 127(3) . .
Cl2S Cl3S C1S Cl1S -129(3) . .
